data_7050398
loop_
_publ_author_name
'Morise, Xavier'
'Green, Malcolm L. H.'
'Braunstein, Pierre'
'Rees, Leigh H.'
'Vei, Ino C.'

_publ_section_title
;
 Monocyclopentadienyl complexes of niobium, tantalum and tungsten
 containing heterodifunctional P,O ligands
;
_journal_issue 1
_journal_name_full 'New Journal of Chemistry'
_journal_page_first 32
_journal_page_last 38
_journal_paper_doi 10.1039/b202983a
_journal_volume 27
_journal_year 2003
_chemical_formula_moiety ' C28.50 H25 Cl3 Nb1 O1 P1 '
_chemical_formula_sum 'C28.5 H25 Cl3 Nb O P'
_chemical_formula_weight 613.75
_chemical_melting_point ?
_space_group_IT_number 14
_symmetry_cell_setting monoclinic
_symmetry_space_group_name_Hall '-P 2ybc'
_symmetry_space_group_name_H-M 'P 1 21/c 1'
_atom_sites_solution_hydrogens geom
_atom_sites_solution_primary direct
_audit_creation_method CRYSTALS_ver_12-03-99
_cell_angle_alpha 90
_cell_angle_beta 97.01(1)
_cell_angle_gamma 90
_cell_formula_units_Z 4
_cell_length_a 7.876(1)
_cell_length_b 26.392(1)
_cell_length_c 12.650(1)
_cell_measurement_reflns_used 17664
_cell_measurement_temperature 150
_cell_measurement_theta_max 27
_cell_measurement_theta_min 2
_cell_volume 2609.8(4)
_computing_cell_refinement
;
DIP software 'DENZO' (Otwinowski & Minor, 1996)
;
_computing_data_collection
;
DIP software 'Xpress' (MAC Science, 1989)
;
_computing_data_reduction
;
DIP software 'DENZO' (Otwinowski & Minor, 1996)
;
_computing_publication_material 'CRYSTALS (Watkin et al, 2001)'
_computing_structure_refinement 'CRYSTALS (Watkin et al, 2001)'
_computing_structure_solution 'SIR92 (Giacovazzo et al, 1992)'
_diffrn_ambient_temperature 150
_diffrn_measured_fraction_theta_max 0.934
_diffrn_measurement_device_type 'Enraf-Nonius DIP2000'
_diffrn_measurement_method \w
_diffrn_radiation_monochromator graphite
_diffrn_radiation_type 'Mo K\a'
_diffrn_radiation_wavelength 0.71069
_diffrn_reflns_av_R_equivalents 0.106
_diffrn_reflns_limit_h_max 9
_diffrn_reflns_limit_h_min 0
_diffrn_reflns_limit_k_max 32
_diffrn_reflns_limit_k_min 0
_diffrn_reflns_limit_l_max 15
_diffrn_reflns_limit_l_min -15
_diffrn_reflns_number 17664
_diffrn_reflns_theta_max 26.40
_diffrn_reflns_theta_min 2.24
_diffrn_standards_decay_% 0.00
_diffrn_standards_interval_count 0
_diffrn_standards_interval_time 0
_diffrn_standards_number 0
_exptl_absorpt_coefficient_mu 0.851
_exptl_absorpt_correction_T_max 0.84
_exptl_absorpt_correction_T_min 0.77
_exptl_absorpt_correction_type multi-scan
_exptl_absorpt_process_details
;
Denzo/Scalepack (Otwinowski & Minor, 1996)
;
_exptl_crystal_colour red
_exptl_crystal_density_diffrn 1.562
_exptl_crystal_density_meas ?
_exptl_crystal_description prism
_exptl_crystal_F_000 1237.170
_exptl_crystal_size_max 0.30
_exptl_crystal_size_mid 0.20
_exptl_crystal_size_min 0.20
_refine_diff_density_max 1.30
_refine_diff_density_min -0.44
_refine_ls_extinction_method None
_refine_ls_goodness_of_fit_ref 0.8072
_refine_ls_hydrogen_treatment noref
_refine_ls_matrix_type full
_refine_ls_number_parameters 308
_refine_ls_number_reflns 4100
_refine_ls_R_factor_gt 0.0515
_refine_ls_shift/su_max 0.020591
_refine_ls_structure_factor_coef F
_refine_ls_weighting_details
;
Chebychev polynomial with 3 parameters, Carruthers & Watkin , 1979,
1.87     1.24     1.23
;
_refine_ls_weighting_scheme calc
_refine_ls_wR_factor_ref 0.0543
_reflns_limit_h_max 9
_reflns_limit_h_min -9
_reflns_limit_k_max 32
_reflns_limit_k_min -32
_reflns_limit_l_max 15
_reflns_limit_l_min -15
_reflns_number_gt 4100
_reflns_number_total 5001
_reflns_threshold_expression >3.00\s(I)
_cod_data_source_file b202983a.txt
_cod_data_source_block CRYSTALS_cif
_cod_depositor_comments
;
The following automatic conversions were performed:
'_symmetry_cell_setting' value 'Monoclinic ' changed to 'monoclinic'
according to '/home/adriana/struct/CIF-dictionaries/cif_core.dic'
dictionary named 'cif_core.dic' version 2.4.1 from 2010-06-29.

Automatic conversion script
Id: cif_fix_enum 1555 2011-01-17 13:19:09Z saulius 

The following automatic conversions were performed:

'_chemical_melting_point' value 'not measured' was changed to '?' -
the value is undefined or not given.

Automatic conversion script
Id: cif_fix_values 1569 2011-02-09 13:29:24Z adriana 
;
_cod_original_cell_volume 2609.8
_cod_original_sg_symbol_H-M 'P 1 21/c 1 '
_cod_original_formula_sum ' C28.50 H25 Cl3 Nb1 O1 P1 '
_cod_database_code 7050398

loop_
_symmetry_equiv_pos_as_xyz
x,y,z
-x,-y,-z
-x,y+1/2,-z+1/2
x,-y+1/2,z+1/2

loop_
_atom_site_label
_atom_site_fract_x
_atom_site_fract_y
_atom_site_fract_z
_atom_site_U_iso_or_equiv
_atom_site_occupancy
_atom_site_adp_type
Nb1 0.70068(4) 0.109332(12) 0.43990(2) 0.0485 1.0000 Uani
Cl2 0.76313(12) 0.13091(4) 0.26395(7) 0.0595 1.0000 Uani
Cl1 0.85354(12) 0.18445(3) 0.50695(7) 0.0569 1.0000 Uani
Cl3 0.44582(12) 0.06583(3) 0.35456(8) 0.0593 1.0000 Uani
P1 0.47624(12) 0.18412(3) 0.39352(7) 0.0493 1.0000 Uani
O1 0.5681(3) 0.11433(9) 0.5625(2) 0.0531 1.0000 Uani
C1 0.3709(5) 0.17883(15) 0.5097(3) 0.0551 1.0000 Uani
C2 0.4304(5) 0.14223(13) 0.5784(3) 0.0508 1.0000 Uani
C11 0.3503(5) 0.12708(14) 0.6731(3) 0.0518 1.0000 Uani
C12 0.3820(5) 0.07888(15) 0.7171(3) 0.0570 1.0000 Uani
C13 0.2985(6) 0.06301(17) 0.8013(3) 0.0676 1.0000 Uani
C14 0.1820(6) 0.09503(19) 0.8415(3) 0.0689 1.0000 Uani
C15 0.1543(6) 0.14286(18) 0.8020(3) 0.0654 1.0000 Uani
C16 0.2370(5) 0.15933(15) 0.7171(3) 0.0565 1.0000 Uani
C21 0.3113(5) 0.18413(14) 0.2800(3) 0.0542 1.0000 Uani
C22 0.1599(5) 0.21110(16) 0.2862(3) 0.0606 1.0000 Uani
C23 0.0413(5) 0.21661(17) 0.1957(4) 0.0673 1.0000 Uani
C24 0.0709(6) 0.19591(18) 0.1009(3) 0.0689 1.0000 Uani
C25 0.2178(6) 0.16846(19) 0.0948(3) 0.0733 1.0000 Uani
C26 0.3369(6) 0.16204(17) 0.1835(3) 0.0635 1.0000 Uani
C31 0.5567(5) 0.24832(13) 0.3866(3) 0.0522 1.0000 Uani
C32 0.6245(5) 0.26337(14) 0.2944(3) 0.0547 1.0000 Uani
C33 0.6952(5) 0.31101(15) 0.2886(3) 0.0579 1.0000 Uani
C34 0.6981(5) 0.34423(15) 0.3734(4) 0.0634 1.0000 Uani
C35 0.6302(6) 0.32978(16) 0.4640(3) 0.0651 1.0000 Uani
C36 0.5621(5) 0.28155(15) 0.4715(3) 0.0593 1.0000 Uani
C41 0.7648(6) 0.01964(16) 0.4715(4) 0.0716 1.0000 Uani
C42 0.8686(7) 0.03636(18) 0.3991(4) 0.0773 1.0000 Uani
C43 0.9821(6) 0.07235(19) 0.4503(5) 0.0835 1.0000 Uani
C44 0.9436(6) 0.07596(17) 0.5565(4) 0.0736 1.0000 Uani
C45 0.8127(6) 0.04282(18) 0.5651(4) 0.0704 1.0000 Uani
C91 -0.096(1) 0.4998(4) 0.4707(8) 0.089(3) 0.5000 Uiso
C92 0.0350(14) 0.5281(6) 0.4475(11) 0.097(5) 0.5000 Uiso
C93 0.1876(13) 0.5243(5) 0.5091(9) 0.103(3) 0.5000 Uiso
C94 0.2070(15) 0.4929(6) 0.5918(12) 0.117(5) 0.5000 Uiso
C95 0.0786(12) 0.4637(4) 0.6109(8) 0.089(3) 0.5000 Uiso
C96 -0.0752(12) 0.4668(4) 0.5515(8) 0.069(3) 0.5000 Uiso
C97 -0.2698(16) 0.5035(7) 0.4056(12) 0.116(5) 0.5000 Uiso
H11 0.2741 0.2015 0.5231 0.0668 1.0000 Uiso
H121 0.4653 0.0558 0.6876 0.0685 1.0000 Uiso
H131 0.3220 0.0286 0.8331 0.0814 1.0000 Uiso
H141 0.1176 0.0829 0.9000 0.0836 1.0000 Uiso
H151 0.0745 0.1661 0.8342 0.0789 1.0000 Uiso
H161 0.2153 0.1942 0.6876 0.0678 1.0000 Uiso
H221 0.1369 0.2264 0.3554 0.0728 1.0000 Uiso
H231 -0.0667 0.2360 0.2004 0.0802 1.0000 Uiso
H241 -0.0138 0.2007 0.0361 0.0811 1.0000 Uiso
H251 0.2387 0.1530 0.0254 0.0874 1.0000 Uiso
H261 0.4421 0.1414 0.1782 0.0758 1.0000 Uiso
H321 0.6218 0.2396 0.2327 0.0658 1.0000 Uiso
H331 0.7446 0.3215 0.2228 0.0695 1.0000 Uiso
H341 0.7494 0.3787 0.3689 0.0756 1.0000 Uiso
H351 0.6299 0.3541 0.5246 0.0780 1.0000 Uiso
H361 0.5168 0.2708 0.5386 0.0713 1.0000 Uiso
H411 0.6698 -0.0055 0.4571 0.0852 1.0000 Uiso
H421 0.8643 0.0250 0.3234 0.0919 1.0000 Uiso
H431 1.0722 0.0916 0.4180 0.1019 1.0000 Uiso
H441 1.0009 0.0983 0.6139 0.0859 1.0000 Uiso
H451 0.7596 0.0367 0.6318 0.0848 1.0000 Uiso
H921 0.0206 0.5518 0.3853 0.1167 0.5000 Uiso
H931 0.2865 0.5454 0.4923 0.1234 0.5000 Uiso
H941 0.3183 0.4914 0.6392 0.1406 0.5000 Uiso
H951 0.0955 0.4387 0.6707 0.1064 0.5000 Uiso
H961 -0.1721 0.4448 0.5676 0.0826 0.5000 Uiso
H971 -0.3507 0.4796 0.4349 0.1390 0.5000 Uiso
H972 -0.3139 0.5389 0.4089 0.1390 0.5000 Uiso
H973 -0.2596 0.4944 0.3299 0.1390 0.5000 Uiso

loop_
_atom_site_aniso_label
_atom_site_aniso_U_11
_atom_site_aniso_U_22
_atom_site_aniso_U_33
_atom_site_aniso_U_23
_atom_site_aniso_U_13
_atom_site_aniso_U_12
Nb1 0.0466(2) 0.04966(18) 0.04949(18) -0.00029(12) 0.00661(13) 0.00212(12)
Cl2 0.0589(5) 0.0677(5) 0.0536(5) 0.0012(4) 0.0139(4) 0.0037(4)
Cl1 0.0540(5) 0.0546(5) 0.0610(5) -0.0028(4) 0.0022(4) -0.0007(3)
Cl3 0.0548(5) 0.0572(5) 0.0649(5) -0.0014(4) 0.0030(4) -0.0042(4)
P1 0.0494(5) 0.0528(5) 0.0464(4) 0.0026(3) 0.0084(4) 0.0028(3)
O1 0.0525(14) 0.0577(14) 0.0499(13) 0.004(1) 0.0096(11) 0.005(1)
C1 0.056(2) 0.061(2) 0.0499(18) 0.0015(15) 0.0134(16) 0.0042(15)
C2 0.0489(19) 0.0516(18) 0.0523(18) -0.0018(14) 0.0076(15) 0.0006(14)
C11 0.0472(19) 0.0601(19) 0.0473(17) 0.0007(14) 0.0029(15) -0.0046(14)
C12 0.058(2) 0.060(2) 0.0533(19) 0.0001(16) 0.0072(17) -0.0046(16)
C13 0.079(3) 0.068(2) 0.056(2) 0.0046(18) 0.011(2) -0.011(2)
C14 0.073(3) 0.085(3) 0.051(2) 0.0006(19) 0.0159(19) -0.014(2)
C15 0.062(2) 0.082(3) 0.053(2) -0.0049(19) 0.0116(18) -0.0049(19)
C16 0.055(2) 0.064(2) 0.0509(18) -0.0037(16) 0.0060(16) -0.0018(16)
C21 0.052(2) 0.058(2) 0.0527(19) 0.0070(15) 0.0072(16) -0.0013(15)
C22 0.056(2) 0.065(2) 0.061(2) 0.0065(17) 0.0075(17) 0.0036(17)
C23 0.054(2) 0.069(2) 0.077(3) 0.015(2) 0.0025(19) 0.0034(17)
C24 0.061(3) 0.075(3) 0.067(2) 0.015(2) -0.0079(19) -0.0068(19)
C25 0.076(3) 0.087(3) 0.055(2) -0.002(2) 0.002(2) -0.001(2)
C26 0.061(2) 0.075(3) 0.054(2) -0.0012(17) 0.0025(18) 0.0069(18)
C31 0.053(2) 0.0519(18) 0.0508(18) 0.0014(14) 0.0038(15) 0.0059(14)
C32 0.058(2) 0.0564(19) 0.0506(18) 0.0013(15) 0.0087(16) 0.0022(15)
C33 0.054(2) 0.063(2) 0.057(2) 0.0077(16) 0.0072(17) 0.0013(16)
C34 0.058(2) 0.058(2) 0.073(3) 0.0060(18) 0.0026(19) -0.0012(16)
C35 0.075(3) 0.062(2) 0.058(2) -0.0075(17) 0.0071(19) 0.0028(18)
C36 0.065(2) 0.062(2) 0.0509(18) 0.0016(16) 0.0086(17) 0.0028(17)
C41 0.061(3) 0.058(2) 0.094(3) 0.009(2) 0.002(2) 0.0036(18)
C42 0.097(4) 0.067(3) 0.066(2) -0.008(2) 0.002(2) 0.032(2)
C43 0.052(2) 0.075(3) 0.128(4) 0.036(3) 0.028(3) 0.018(2)
C44 0.068(3) 0.061(2) 0.086(3) -0.007(2) -0.016(2) 0.0144(19)
C45 0.068(3) 0.070(3) 0.074(3) 0.018(2) 0.012(2) 0.019(2)

loop_
_atom_type_symbol
_atom_type_scat_dispersion_real
_atom_type_scat_dispersion_imag
_atom_type_scat_Cromer_Mann_a1
_atom_type_scat_Cromer_Mann_b1
_atom_type_scat_Cromer_Mann_a2
_atom_type_scat_Cromer_Mann_b2
_atom_type_scat_Cromer_Mann_a3
_atom_type_scat_Cromer_Mann_b3
_atom_type_scat_Cromer_Mann_a4
_atom_type_scat_Cromer_Mann_b4
_atom_type_scat_Cromer_Mann_c
_atom_type_scat_source
'C   ' 0.0020 0.0020 2.3100 20.8439 1.0200 10.2075 1.5886 0.5687 0.8650 51.6512 0.2156 International_Tables_Vol_IV_Table_2.2B
'H   ' 0.0000 0.0000 0.4930 10.5109 0.3229 26.1257 0.1402 3.1424 0.0408 57.7997 0.0030 International_Tables_Vol_IV_Table_2.2B
'Cl  ' 0.1320 0.1590 11.4604 0.0104 7.1964 1.1662 6.2556 18.5194 1.6455 47.7784 -9.5574 International_Tables_Vol_IV_Table_2.2B
'Nb  ' -2.1970 0.6210 17.6142 1.1887 12.0144 11.7660 4.0418 0.2048 3.5335 69.7957 3.7559 International_Tables_Vol_IV_Table_2.2B
'O   ' 0.0080 0.0060 3.0485 13.2771 2.2868 5.7011 1.5463 0.3239 0.8670 32.9089 0.2508 International_Tables_Vol_IV_Table_2.2B
'P   ' 0.0900 0.0950 6.4345 1.9067 4.1791 27.1570 1.7800 0.5260 1.4908 68.1645 1.1149 International_Tables_Vol_IV_Table_2.2B

loop_
_geom_angle_atom_site_label_1
_geom_angle_site_symmetry_1
_geom_angle_atom_site_label_2
_geom_angle_site_symmetry_2
_geom_angle_atom_site_label_3
_geom_angle_site_symmetry_3
_geom_angle
_geom_angle_publ_flag
Cl2 . Nb1 . Cl1 . 88.92(3) yes
Cl2 . Nb1 . Cl3 . 87.26(3) yes
Cl1 . Nb1 . Cl3 . 152.37(3) yes
Cl2 . Nb1 . P1 . 79.99(3) yes
Cl1 . Nb1 . P1 . 76.03(3) yes
Cl3 . Nb1 . P1 . 76.36(3) yes
Cl2 . Nb1 . O1 . 153.80(8) yes
Cl1 . Nb1 . O1 . 87.60(8) yes
Cl3 . Nb1 . O1 . 83.92(8) yes
P1 . Nb1 . O1 . 73.97(7) yes
Cl2 . Nb1 . C41 . 108.61(13) yes
Cl1 . Nb1 . C41 . 130.74(12) yes
Cl3 . Nb1 . C41 . 76.09(12) yes
P1 . Nb1 . C41 . 150.62(12) yes
O1 . Nb1 . C41 . 93.14(14) yes
Cl2 . Nb1 . C42 . 79.21(12) yes
Cl1 . Nb1 . C42 . 117.65(14) yes
Cl3 . Nb1 . C42 . 88.44(14) yes
P1 . Nb1 . C42 . 154.72(11) yes
O1 . Nb1 . C42 . 124.99(14) yes
Cl2 . Nb1 . C43 . 81.71(14) yes
Cl1 . Nb1 . C43 . 84.14(14) yes
Cl3 . Nb1 . C43 . 122.24(15) yes
P1 . Nb1 . C43 . 153.13(11) yes
O1 . Nb1 . C43 . 123.67(16) yes
Cl2 . Nb1 . C44 . 114.33(14) yes
Cl1 . Nb1 . C44 . 76.31(11) yes
Cl3 . Nb1 . C44 . 129.76(12) yes
P1 . Nb1 . C44 . 148.45(11) yes
O1 . Nb1 . C44 . 90.01(15) yes
Cl2 . Nb1 . C45 . 131.9(1) yes
Cl1 . Nb1 . C45 . 103.63(13) yes
Cl3 . Nb1 . C45 . 99.20(13) yes
P1 . Nb1 . C45 . 147.9(1) yes
O1 . Nb1 . C45 . 73.99(12) yes
C41 . Nb1 . C42 . 32.74(17) yes
C41 . Nb1 . C43 . 55.14(16) yes
C42 . Nb1 . C43 . 33.80(19) yes
C41 . Nb1 . C44 . 54.45(16) yes
C42 . Nb1 . C44 . 55.47(16) yes
C43 . Nb1 . C44 . 33.99(18) yes
C41 . Nb1 . C45 . 31.87(17) yes
C42 . Nb1 . C45 . 53.67(15) yes
C43 . Nb1 . C45 . 54.54(15) yes
C44 . Nb1 . C45 . 32.46(16) yes
Nb1 . P1 . C1 . 97.09(13) yes
Nb1 . P1 . C21 . 124.43(13) yes
C1 . P1 . C21 . 107.02(18) yes
Nb1 . P1 . C31 . 118.40(12) yes
C1 . P1 . C31 . 108.27(17) yes
C21 . P1 . C31 . 100.50(17) yes
Nb1 . O1 . C2 . 131.8(2) yes
P1 . C1 . C2 . 115.4(3) yes
P1 . C1 . H11 . 122.3 no
C2 . C1 . H11 . 122.3 no
O1 . C2 . C1 . 121.3(3) yes
O1 . C2 . C11 . 113.9(3) yes
C1 . C2 . C11 . 124.7(3) yes
C2 . C11 . C12 . 119.7(3) yes
C2 . C11 . C16 . 121.0(3) yes
C12 . C11 . C16 . 119.1(3) yes
C11 . C12 . C13 . 120.2(4) yes
C11 . C12 . H121 . 119.9 no
C13 . C12 . H121 . 119.9 no
C12 . C13 . C14 . 119.7(4) yes
C12 . C13 . H131 . 120.2 no
C14 . C13 . H131 . 120.2 no
C13 . C14 . C15 . 120.8(4) yes
C13 . C14 . H141 . 119.6 no
C15 . C14 . H141 . 119.6 no
C14 . C15 . C16 . 120.1(4) yes
C14 . C15 . H151 . 119.9 no
C16 . C15 . H151 . 119.9 no
C11 . C16 . C15 . 119.9(4) yes
C11 . C16 . H161 . 120.0 no
C15 . C16 . H161 . 120.0 no
P1 . C21 . C22 . 119.2(3) yes
P1 . C21 . C26 . 121.9(3) yes
C22 . C21 . C26 . 118.6(4) yes
C21 . C22 . C23 . 119.8(4) yes
C21 . C22 . H221 . 120.1 no
C23 . C22 . H221 . 120.1 no
C22 . C23 . C24 . 120.7(4) yes
C22 . C23 . H231 . 119.6 no
C24 . C23 . H231 . 119.6 no
C23 . C24 . C25 . 119.7(4) yes
C23 . C24 . H241 . 120.1 no
C25 . C24 . H241 . 120.1 no
C24 . C25 . C26 . 120.7(4) yes
C24 . C25 . H251 . 119.6 no
C26 . C25 . H251 . 119.6 no
C21 . C26 . C25 . 120.3(4) yes
C21 . C26 . H261 . 119.8 no
C25 . C26 . H261 . 119.8 no
P1 . C31 . C32 . 118.4(3) yes
P1 . C31 . C36 . 122.2(3) yes
C32 . C31 . C36 . 119.3(3) yes
C31 . C32 . C33 . 120.1(3) yes
C31 . C32 . H321 . 120.0 no
C33 . C32 . H321 . 120.0 no
C32 . C33 . C34 . 120.2(3) yes
C32 . C33 . H331 . 119.9 no
C34 . C33 . H331 . 119.9 no
C33 . C34 . C35 . 119.9(4) yes
C33 . C34 . H341 . 120.0 no
C35 . C34 . H341 . 120.0 no
C34 . C35 . C36 . 120.2(4) yes
C34 . C35 . H351 . 119.9 no
C36 . C35 . H351 . 119.9 no
C31 . C36 . C35 . 120.2(4) yes
C31 . C36 . H361 . 119.9 no
C35 . C36 . H361 . 119.9 no
Nb1 . C41 . C42 . 73.0(2) yes
Nb1 . C41 . C45 . 74.5(3) yes
C42 . C41 . C45 . 108.4(4) yes
Nb1 . C41 . H411 . 118.5 no
C42 . C41 . H411 . 125.8 no
C45 . C41 . H411 . 125.8 no
Nb1 . C42 . C41 . 74.3(3) yes
Nb1 . C42 . C43 . 72.4(2) yes
C41 . C42 . C43 . 107.9(4) yes
Nb1 . C42 . H421 . 119.1 no
C41 . C42 . H421 . 126.1 no
C43 . C42 . H421 . 126.1 no
Nb1 . C43 . C42 . 73.7(3) yes
Nb1 . C43 . C44 . 73.9(2) yes
C42 . C43 . C44 . 106.5(4) yes
Nb1 . C43 . H431 . 117.8 no
C42 . C43 . H431 . 126.7 no
C44 . C43 . H431 . 126.7 no
Nb1 . C44 . C43 . 72.1(2) yes
Nb1 . C44 . C45 . 74.6(3) yes
C43 . C44 . C45 . 106.5(4) yes
Nb1 . C44 . H441 . 118.6 no
C43 . C44 . H441 . 126.8 no
C45 . C44 . H441 . 126.8 no
Nb1 . C45 . C41 . 73.6(3) yes
Nb1 . C45 . C44 . 72.9(3) yes
C41 . C45 . C44 . 110.7(4) yes
Nb1 . C45 . H451 . 120.5 no
C41 . C45 . H451 . 124.6 no
C44 . C45 . H451 . 124.6 no
C92 . C91 . C96 . 120.4(6) yes
C92 . C91 . C97 . 121.2(6) yes
C96 . C91 . C97 . 118.5(6) yes
C91 . C92 . C93 . 119.3(6) yes
C91 . C92 . H921 . 120.4 no
C93 . C92 . H921 . 120.4 no
C92 . C93 . C94 . 120.5(7) yes
C92 . C93 . H931 . 119.8 no
C94 . C93 . H931 . 119.8 no
C93 . C94 . C95 . 119.5(7) yes
C93 . C94 . H941 . 120.3 no
C95 . C94 . H941 . 120.3 no
C94 . C95 . C96 . 121.4(6) yes
C94 . C95 . H951 . 119.3 no
C96 . C95 . H951 . 119.3 no
C91 . C96 . C95 . 118.9(6) yes
C91 . C96 . H961 . 120.5 no
C95 . C96 . H961 . 120.5 no
C91 . C97 . H971 . 109.5 no
C91 . C97 . H972 . 109.5 no
H971 . C97 . H972 . 109.5 no
C91 . C97 . H973 . 109.5 no
H971 . C97 . H973 . 109.5 no
H972 . C97 . H973 . 109.5 no

loop_
_geom_bond_atom_site_label_1
_geom_bond_site_symmetry_1
_geom_bond_atom_site_label_2
_geom_bond_site_symmetry_2
_geom_bond_distance
_geom_bond_publ_flag
Nb1 . Cl2 . 2.4057(9) yes
Nb1 . Cl1 . 2.4186(9) yes
Nb1 . Cl3 . 2.446(1) yes
Nb1 . P1 . 2.667(1) yes
Nb1 . O1 . 1.977(2) yes
Nb1 . C41 . 2.443(4) yes
Nb1 . C42 . 2.427(4) yes
Nb1 . C43 . 2.411(4) yes
Nb1 . C44 . 2.433(4) yes
Nb1 . C45 . 2.455(4) yes
P1 . C1 . 1.779(4) yes
P1 . C21 . 1.815(4) yes
P1 . C31 . 1.815(4) yes
O1 . C2 . 1.346(4) yes
C1 . C2 . 1.345(5) yes
C1 . H11 . 1.000 no
C2 . C11 . 1.476(5) yes
C11 . C12 . 1.399(5) yes
C11 . C16 . 1.397(5) yes
C12 . C13 . 1.383(5) yes
C12 . H121 . 1.000 no
C13 . C14 . 1.389(7) yes
C13 . H131 . 1.000 no
C14 . C15 . 1.365(7) yes
C14 . H141 . 1.000 no
C15 . C16 . 1.392(6) yes
C15 . H151 . 1.000 no
C16 . H161 . 1.000 no
C21 . C22 . 1.399(5) yes
C21 . C26 . 1.389(5) yes
C22 . C23 . 1.394(6) yes
C22 . H221 . 1.000 no
C23 . C24 . 1.364(7) yes
C23 . H231 . 1.000 no
C24 . C25 . 1.375(7) yes
C24 . H241 . 1.000 no
C25 . C26 . 1.382(6) yes
C25 . H251 . 1.000 no
C26 . H261 . 1.000 no
C31 . C32 . 1.398(5) yes
C31 . C36 . 1.383(5) yes
C32 . C33 . 1.381(6) yes
C32 . H321 . 1.000 no
C33 . C34 . 1.384(6) yes
C33 . H331 . 1.000 no
C34 . C35 . 1.376(6) yes
C34 . H341 . 1.000 no
C35 . C36 . 1.389(6) yes
C35 . H351 . 1.000 no
C36 . H361 . 1.000 no
C41 . C42 . 1.373(7) yes
C41 . C45 . 1.345(7) yes
C41 . H411 . 1.000 no
C42 . C43 . 1.407(8) yes
C42 . H421 . 1.000 no
C43 . C44 . 1.416(8) yes
C43 . H431 . 1.000 no
C44 . C45 . 1.367(7) yes
C44 . H441 . 1.000 no
C45 . H451 . 1.000 no
C91 . C92 . 1.334(8) yes
C91 . C96 . 1.339(8) yes
C91 . C97 . 1.511(9) yes
C92 . C93 . 1.354(9) yes
C92 . H921 . 1.000 no
C93 . C94 . 1.330(9) yes
C93 . H931 . 1.000 no
C94 . C95 . 1.316(9) yes
C94 . H941 . 1.00 no
C95 . C96 . 1.348(8) yes
C95 . H951 . 1.000 no
C96 . H961 . 1.000 no
C97 . H971 . 1.000 no
C97 . H972 . 1.000 no
C97 . H973 . 1.000 no
